data_4060266
_journal_name_full Organometallics
_journal_paper_doi 10.1021/om034278m
_journal_year 2004
_chemical_formula_sum 'C11 H10 O3'
_chemical_formula_weight 190.19
_space_group_IT_number 14
_symmetry_cell_setting monoclinic
_symmetry_space_group_name_Hall '-P 2yn'
_symmetry_space_group_name_H-M 'P 1 21/n 1'
_atom_sites_solution_hydrogens geom
_atom_sites_solution_primary direct
_atom_sites_solution_secondary difmap
_cell_angle_alpha 90.00
_cell_angle_beta 112.996(5)
_cell_angle_gamma 90.00
_cell_formula_units_Z 4
_cell_length_a 8.943(3)
_cell_length_b 9.950(3)
_cell_length_c 10.833(4)
_cell_measurement_temperature 110(2)
_cell_volume 887.4(5)
_diffrn_ambient_temperature 110(2)
_diffrn_detector_area_resol_mean ?
_diffrn_measurement_device_type ?
_diffrn_measurement_method ?
_diffrn_radiation_monochromator graphite
_diffrn_radiation_source 'fine-focus sealed tube'
_diffrn_radiation_type MoK\a
_diffrn_radiation_wavelength 0.71073
_diffrn_reflns_av_R_equivalents 0.0894
_diffrn_reflns_av_sigmaI/netI 0.0555
_diffrn_reflns_limit_h_max 9
_diffrn_reflns_limit_h_min -9
_diffrn_reflns_limit_k_max 11
_diffrn_reflns_limit_k_min -10
_diffrn_reflns_limit_l_max 12
_diffrn_reflns_limit_l_min -8
_diffrn_reflns_number 3709
_diffrn_reflns_theta_max 23.22
_diffrn_reflns_theta_min 2.89
_diffrn_standards_decay_% ?
_diffrn_standards_interval_count ?
_diffrn_standards_interval_time ?
_diffrn_standards_number ?
_exptl_absorpt_coefficient_mu 0.104
_exptl_absorpt_correction_T_max ?
_exptl_absorpt_correction_T_min ?
_exptl_absorpt_correction_type none
_exptl_absorpt_process_details ?
_exptl_crystal_density_diffrn 1.424
_exptl_crystal_density_meas ?
_exptl_crystal_density_method 'not measured'
_exptl_crystal_F_000 400
_exptl_crystal_size_max 0.35
_exptl_crystal_size_mid 0.25
_exptl_crystal_size_min 0.1
_refine_ls_extinction_coef ?
_refine_ls_extinction_method none
_refine_ls_goodness_of_fit_ref 1.155
_refine_ls_hydrogen_treatment mixed
_refine_ls_matrix_type full
_refine_ls_number_parameters 127
_refine_ls_number_reflns 1263
_refine_ls_number_restraints 0
_refine_ls_restrained_S_all 1.155
_refine_ls_R_factor_all 0.0501
_refine_ls_R_factor_gt 0.0485
_refine_ls_shift/su_max 0.000
_refine_ls_shift/su_mean 0.000
_refine_ls_structure_factor_coef Fsqd
_refine_ls_weighting_details 'calc w=1/[\s^2^(Fo^2^)+(0.0633P)^2^+0.2458P] where P=(Fo^2^+2Fc^2^)/3'
_refine_ls_weighting_scheme calc
_refine_ls_wR_factor_gt 0.1259
_refine_ls_wR_factor_ref 0.1279
_reflns_number_gt 1179
_reflns_number_total 1263
_reflns_threshold_expression >2sigma(I)
_cod_depositor_comments
;
The following automatic conversions were performed:
'_symmetry_cell_setting' value 'Monoclinic' changed to 'monoclinic'
according to '/home/saulius/struct/CIF-dictionaries/cif_core.dic'
dictionary named 'cif_core.dic' version 2.4.1 from 2010-06-29.

Automatic conversion script
Id: cif_fix_enum 1527 2010-12-29 10:47:43Z saulius 
;
_cod_original_sg_symbol_H-M P2(1)/n
_cod_database_code 4060266

loop_
_symmetry_equiv_pos_as_xyz
'x, y, z'
'-x+1/2, y+1/2, -z+1/2'
'-x, -y, -z'
'x-1/2, -y-1/2, z-1/2'

loop_
_atom_site_label
_atom_site_type_symbol
_atom_site_fract_x
_atom_site_fract_y
_atom_site_fract_z
_atom_site_U_iso_or_equiv
_atom_site_adp_type
_atom_site_occupancy
_atom_site_symmetry_multiplicity
_atom_site_calc_flag
_atom_site_refinement_flags
_atom_site_disorder_assembly
_atom_site_disorder_group
C1 C 0.3081(2) 0.34293(17) 0.82257(17) 0.0262(4) Uani 1 1 d . . .
H1 H 0.3701 0.2589 0.8433 0.031 Uiso 1 1 calc R . .
C2 C 0.27309(19) 0.38871(17) 0.94341(16) 0.0263(5) Uani 1 1 d . . .
H2A H 0.2301 0.3138 0.9765 0.032 Uiso 1 1 calc R . .
H2B H 0.3736 0.4171 1.0146 0.032 Uiso 1 1 calc R . .
C3 C 0.1527(2) 0.50341(17) 0.90725(16) 0.0235(4) Uani 1 1 d . . .
C4 C 0.1726(2) 0.61683(18) 0.98784(16) 0.0270(4) Uani 1 1 d . . .
H4 H 0.2644 0.6250 1.0669 0.032 Uiso 1 1 calc R . .
C5 C 0.0552(2) 0.71814(17) 0.95032(18) 0.0295(5) Uani 1 1 d . . .
H5 H 0.0685 0.7932 1.0047 0.035 Uiso 1 1 calc R . .
C6 C -0.0816(2) 0.70677(17) 0.83151(18) 0.0299(5) Uani 1 1 d . . .
H6 H -0.1596 0.7744 0.8063 0.036 Uiso 1 1 calc R . .
C7 C -0.1017(2) 0.59380(18) 0.75015(17) 0.0283(5) Uani 1 1 d . . .
H7 H -0.1927 0.5869 0.6703 0.034 Uiso 1 1 calc R . .
C8 C 0.01360(19) 0.49140(16) 0.78785(16) 0.0246(4) Uani 1 1 d . . .
C9 C -0.00348(19) 0.36397(17) 0.70743(16) 0.0266(4) Uani 1 1 d . . .
H9A H -0.0891 0.3757 0.6193 0.032 Uiso 1 1 calc R . .
H9B H -0.0347 0.2908 0.7516 0.032 Uiso 1 1 calc R . .
C10 C 0.15392(19) 0.32713(18) 0.69205(16) 0.0257(4) Uani 1 1 d . . .
H10 H 0.1471 0.2352 0.6577 0.031 Uiso 1 1 calc R . .
C11 C 0.3225(2) 0.48711(17) 0.66056(17) 0.0278(5) Uani 1 1 d . . .
O1 O 0.39973(13) 0.44789(12) 0.78833(11) 0.0287(4) Uani 1 1 d . . .
O2 O 0.18118(13) 0.42144(12) 0.59968(11) 0.0296(4) Uani 1 1 d . . .
O3 O 0.37234(16) 0.57146(13) 0.60664(13) 0.0371(4) Uani 1 1 d . . .

loop_
_atom_site_aniso_label
_atom_site_aniso_U_11
_atom_site_aniso_U_22
_atom_site_aniso_U_33
_atom_site_aniso_U_23
_atom_site_aniso_U_13
_atom_site_aniso_U_12
C1 0.0214(9) 0.0232(9) 0.0340(9) 0.0020(7) 0.0108(7) -0.0002(7)
C2 0.0179(9) 0.0316(10) 0.0272(9) 0.0022(7) 0.0062(7) -0.0004(7)
C3 0.0174(9) 0.0276(10) 0.0265(9) 0.0029(7) 0.0099(7) -0.0010(6)
C4 0.0207(8) 0.0348(10) 0.0273(9) -0.0031(7) 0.0114(7) -0.0047(7)
C5 0.0289(9) 0.0281(10) 0.0391(10) -0.0026(8) 0.0215(8) -0.0024(7)
C6 0.0261(9) 0.0302(10) 0.0396(10) 0.0068(8) 0.0194(8) 0.0058(7)
C7 0.0179(9) 0.0383(10) 0.0288(9) 0.0060(7) 0.0092(7) 0.0035(7)
C8 0.0179(9) 0.0294(10) 0.0276(9) 0.0017(7) 0.0103(7) -0.0019(7)
C9 0.0186(9) 0.0309(10) 0.0277(9) -0.0010(7) 0.0061(7) -0.0036(7)
C10 0.0242(9) 0.0240(9) 0.0293(9) -0.0011(7) 0.0108(7) -0.0014(7)
C11 0.0271(9) 0.0254(9) 0.0345(10) -0.0032(8) 0.0159(8) 0.0014(7)
O1 0.0216(7) 0.0334(7) 0.0316(7) -0.0017(5) 0.0110(6) -0.0039(5)
O2 0.0237(7) 0.0362(7) 0.0290(7) 0.0021(5) 0.0105(6) 0.0002(5)
O3 0.0414(8) 0.0312(8) 0.0462(8) 0.0032(6) 0.0252(7) -0.0016(6)
